data_7221168
loop_
_publ_author_name
'Otto, H.H.'
'Schulz, H.'
'Thiemann, K.H.'
'Yersin, H.'
'Gliemann, G.'

_publ_section_title
;
 Crystal structure of Cs2 (Pt (C N)4) (H2 O)
;
_journal_name_full
;
Zeitschrift fuer Naturforschung, Teil B. Anorganische Chemie, Organische 
Chemie (2,1947-32,1977)
;
_journal_page_first 127
_journal_page_last 130
_journal_volume 32
_journal_year 1977
_chemical_formula_sum 'C4 H2 Cs2 N4 O Pt'
_chemical_name_systematic 'Cs2 (Pt (C N)4) (H2 O)'
_space_group_IT_number 169
_symmetry_space_group_name_Hall 'P 61'
_symmetry_space_group_name_H-M 'P 61'
_cell_angle_alpha 90
_cell_angle_beta 90
_cell_angle_gamma 120
_cell_formula_units_Z 6
_cell_length_a 9.687
_cell_length_b 9.687
_cell_length_c 19.336
_cell_volume 1571.361
_citation_journal_id_ASTM ZENBAX
_cod_data_source_file Otto_ZENBAX_1977_1368.cif
_cod_data_source_block C4H2Cs2N4O1Pt1
_cod_original_formula_sum 'C4 H2 Cs2 N4 O1 Pt1'
_cod_database_code 7221168

loop_
_symmetry_equiv_pos_as_xyz
x,y,z
x-y,x,z+1/6
-y,x-y,z+1/3
-x,-y,z+1/2
-x+y,-x,z+2/3
y,-x+y,z+5/6

loop_
_atom_site_label
_atom_site_type_symbol
_atom_site_fract_x
_atom_site_fract_y
_atom_site_fract_z
_atom_site_occupancy
_atom_site_U_iso_or_equiv
C1 C+2 0.012 0.054 0.501 1 0.0
C2 C+2 0.098 0.397 0.007 1 0.0
O1 O-2 0.296 0.624 0.493 1 0.0
C3 C+2 0.249 0.236 0.027 1 0.0
Pt1 Pt+2 0.0364 0.1667 0 1 0.0
Cs1 Cs+1 0.0801 0.4223 0.374 1 0.0
Cs2 Cs+1 0.0834 0.4376 0.627 1 0.0
N4 N-3 0.636 0.679 0.127 1 0.0
N1 N-3 0.058 0.198 0.5 1 0.0
C4 C+2 0.719 0.812 0.142 1 0.0
N2 N-3 0.144 0.532 -0.001 1 0.0
N3 N-3 0.39 0.289 0.034 1 0.0
